data_7244481
loop_
_publ_author_name
'Gan, Shaoyan'
'Yin, Jingru'
'Yu, Zhiyou'
'Song, Lijuan'
'Shi, Lei'

_publ_section_title
;
 A one-pot and two-stage Baeyer--Villiger reaction using
 2,2&#x2032;-diperoxyphenic acid under biomolecule-compatible conditions
;
_journal_issue 5
_journal_name_full 'Green Chemistry'
_journal_page_first 2232
_journal_page_last 2239
_journal_paper_doi 10.1039/D1GC04478H
_journal_volume 24
_journal_year 2022
_chemical_formula_moiety 'C14 H10 O6'
_chemical_formula_sum 'C14 H10 O6'
_chemical_formula_weight 274.22
_space_group_crystal_system monoclinic
_space_group_IT_number 14
_space_group_name_Hall '-P 2ybc'
_space_group_name_H-M_alt 'P 1 21/c 1'
_atom_sites_solution_hydrogens geom
_atom_sites_solution_primary dual
_audit_creation_date 2021-03-30
_audit_creation_method
;
Olex2 1.2
(compiled 2018.05.29 svn.r3508 for OlexSys, GUI svn.r5506)
;
_audit_update_record
;
2021-06-10 deposited with the CCDC.	2022-02-10 downloaded from the CCDC.
;
_cell_angle_alpha 90
_cell_angle_beta 97.600(2)
_cell_angle_gamma 90
_cell_formula_units_Z 4
_cell_length_a 13.5207(4)
_cell_length_b 11.7590(3)
_cell_length_c 7.7352(2)
_cell_measurement_reflns_used 3247
_cell_measurement_temperature 229.99(10)
_cell_measurement_theta_max 71.4030
_cell_measurement_theta_min 3.2610
_cell_volume 1219.02(6)
_computing_cell_refinement 'CrysAlisPro 1.171.40.84a (Rigaku OD, 2020)'
_computing_data_collection 'CrysAlisPro 1.171.40.84a (Rigaku OD, 2020)'
_computing_data_reduction 'CrysAlisPro 1.171.40.84a (Rigaku OD, 2020)'
_computing_molecular_graphics 'Olex2 (Dolomanov et al., 2009)'
_computing_publication_material 'Olex2 (Dolomanov et al., 2009)'
_computing_structure_refinement 'ShelXL (Sheldrick, 2015)'
_computing_structure_solution 'ShelXT (Sheldrick, 2015)'
_diffrn_ambient_environment N~2~
_diffrn_ambient_temperature 229.99(10)
_diffrn_detector 'Hybrid Pixel Array Detector'
_diffrn_detector_area_resol_mean 10.0000
_diffrn_detector_type HyPix
_diffrn_measured_fraction_theta_full 0.998
_diffrn_measured_fraction_theta_max 0.967
_diffrn_measurement_details
;
List of Runs (angles in degrees, time in seconds):

  # Type    Start    End  Width  t~exp~   \w     \q     \k     \f   Frames
#--------------------------------------------------------------------------
  1  \w     56.00  81.00   0.50    0.05    --    0.00  32.00-109.00   50
  2  \w    100.00 126.00   0.50    0.05    --   55.87  32.00-109.00   52
  3  \w    106.00 131.00   0.50    0.05    --  111.74  32.00-109.00   50
  4  \w     81.00 129.00   0.50    0.05    --   55.87 125.00-180.00   96
  5  \w     47.00 146.00   0.50    0.05    --  111.74 178.00 -90.00  198
  6  \w     86.00 137.00   0.50    0.05    --   55.87 125.00  90.00  102
  7  \w     79.00 118.00   0.50    0.05    --   55.87 125.00 120.00   78
  8  \w     58.00 145.00   0.50    0.05    --  111.74 178.00  90.00  174
  9  \w     35.00  60.00   0.50    0.05    --  111.74  32.00-109.00   50
 10  \w    128.00 153.00   0.50    0.05    --  111.74 -50.00-180.00   50
 11  \w     66.00 111.00   0.50    0.05    --   55.87-125.00 -60.00   90
 12  \w     34.00  60.00   0.50    0.05    --   55.87-125.00 -60.00   52
 13  \w     23.00  69.00   0.50    0.05    --  111.74-111.00 -30.00   92
 14  \w     18.00 101.00   0.50    0.05    --  111.74 -91.00-120.00  166
 15  \w     28.00 117.00   0.50    0.05    --  111.74 -50.00-180.00  178
 16  \w     22.00  47.00   0.50    0.05    --    0.00  32.00-109.00   50
 17  \w    -33.00 124.00   0.50    0.05    --   55.87 -32.00  90.00  314
 18  \w     82.00 108.00   0.50    0.05    --  111.74 -32.00  90.00   52
 19  \w     61.00 106.00   0.50    0.05    --  111.74-111.00 120.00   90
 20  \w     22.00  47.00   0.50    0.05    --  111.74-111.00 120.00   50
 21  \w     22.00  47.00   0.50    0.05    --  111.74 -32.00  90.00   50
 22  \w    -76.00 -28.00   0.50    0.05    --    0.00  32.00-109.00   96
 23  \w   -127.00 -70.00   0.50    0.05    -- -102.00 -32.00  90.00  114
 24  \w    -62.00 -19.00   0.50    0.05    -- -102.00  37.00 120.00   86
 25  \w   -159.00-107.00   0.50    0.05    -- -102.00  37.00 120.00  104
 26  \w   -173.00-131.00   0.50    0.05    -- -102.00 -32.00  90.00   84
 27  \w    -83.00 -46.00   0.50    0.05    --    0.00 178.00-180.00   74
;
_diffrn_measurement_device 'four-circle diffractometer'
_diffrn_measurement_device_type 'XtaLAB Synergy R, DW system, HyPix'
_diffrn_measurement_method '\w scans'
_diffrn_orient_matrix_type 'CrysAlisPro convention (1999,Acta A55,543-557)'
_diffrn_orient_matrix_UB_11 0.0873881000
_diffrn_orient_matrix_UB_12 0.0529274000
_diffrn_orient_matrix_UB_13 0.1213835000
_diffrn_orient_matrix_UB_21 0.0666280000
_diffrn_orient_matrix_UB_22 -0.0091284000
_diffrn_orient_matrix_UB_23 -0.1463505000
_diffrn_orient_matrix_UB_31 -0.0336637000
_diffrn_orient_matrix_UB_32 0.1195138000
_diffrn_orient_matrix_UB_33 -0.0649422000
_diffrn_radiation_monochromator mirror
_diffrn_radiation_probe x-ray
_diffrn_radiation_type CuK\a
_diffrn_radiation_wavelength 1.54184
_diffrn_reflns_av_R_equivalents 0.0352
_diffrn_reflns_av_unetI/netI 0.0369
_diffrn_reflns_Laue_measured_fraction_full 0.998
_diffrn_reflns_Laue_measured_fraction_max 0.967
_diffrn_reflns_limit_h_max 16
_diffrn_reflns_limit_h_min -16
_diffrn_reflns_limit_k_max 14
_diffrn_reflns_limit_k_min -10
_diffrn_reflns_limit_l_max 9
_diffrn_reflns_limit_l_min -9
_diffrn_reflns_number 6127
_diffrn_reflns_point_group_measured_fraction_full 0.998
_diffrn_reflns_point_group_measured_fraction_max 0.967
_diffrn_reflns_theta_full 67.684
_diffrn_reflns_theta_max 71.779
_diffrn_reflns_theta_min 3.298
_diffrn_source 'Rotating-anode X-ray tube'
_diffrn_source_type 'Rigaku (Cu) X-ray Source'
_exptl_absorpt_coefficient_mu 1.014
_exptl_absorpt_correction_T_max 1.00000
_exptl_absorpt_correction_T_min 0.45874
_exptl_absorpt_correction_type multi-scan
_exptl_absorpt_process_details
;
CrysAlisPro 1.171.40.84a (Rigaku Oxford Diffraction, 2020)
Empirical absorption correction using spherical harmonics,
implemented in SCALE3 ABSPACK scaling algorithm.
;
_exptl_crystal_colour colourless
_exptl_crystal_colour_primary colourless
_exptl_crystal_density_diffrn 1.494
_exptl_crystal_description block
_exptl_crystal_F_000 568
_exptl_crystal_size_max 0.3
_exptl_crystal_size_mid 0.3
_exptl_crystal_size_min 0.2
_refine_diff_density_max 0.320
_refine_diff_density_min -0.368
_refine_diff_density_rms 0.066
_refine_ls_extinction_method none
_refine_ls_goodness_of_fit_ref 1.052
_refine_ls_hydrogen_treatment constr
_refine_ls_matrix_type full
_refine_ls_number_parameters 183
_refine_ls_number_reflns 2317
_refine_ls_number_restraints 0
_refine_ls_restrained_S_all 1.052
_refine_ls_R_factor_all 0.0556
_refine_ls_R_factor_gt 0.0522
_refine_ls_shift/su_max 0.000
_refine_ls_shift/su_mean 0.000
_refine_ls_structure_factor_coef Fsqd
_refine_ls_weighting_details 'w=1/[\s^2^(Fo^2^)+(0.0993P)^2^+0.3424P] where P=(Fo^2^+2Fc^2^)/3'
_refine_ls_weighting_scheme calc
_refine_ls_wR_factor_gt 0.1475
_refine_ls_wR_factor_ref 0.1525
_reflns_Friedel_coverage 0.000
_reflns_number_gt 2081
_reflns_number_total 2317
_reflns_threshold_expression 'I > 2\s(I)'
_cod_data_source_file d1gc04478h2.cif
_cod_data_source_block gsy2021329-s
_cod_depositor_comments 'Adding full bibliography for 7244481.cif.'
_cod_database_code 7244481
_shelx_shelxl_version_number 2014/7
_chemical_oxdiff_formula 'C H O'
_shelx_space_group_comment
;
The symmetry employed for this shelxl refinement is uniquely defined
by the following loop, which should always be used as a source of
symmetry information in preference to the above space-group names.
They are only intended as comments.
;
_shelx_estimated_absorpt_t_max 0.823
_shelx_estimated_absorpt_t_min 0.751
_diffrn_oxdiff_digest_frames
;
0154c746d4d3f3abecfc313b8bad72b4df0005043a2
;
_reflns_odcompleteness_completeness 99.91
_reflns_odcompleteness_iscentric 1
_reflns_odcompleteness_theta 66.97
_olex2_refinement_description
;
1. Fixed Uiso
 At 1.2 times of:
  All C(H) groups
 At 1.5 times of:
  All O(H) groups
2.a Aromatic/amide H refined with riding coordinates:
 C4(H4), C5(H5), C6(H6A), C7(H7), C10(H10), C11(H11), C12(H12), C13(H13)
2.b Idealised tetrahedral OH refined as rotating group:
 O3(H3), O6(H6)
;
_olex2_submission_special_instructions 'No special instructions were received'
_oxdiff_exptl_absorpt_empirical_details
;
Empirical correction (ABSPACK) includes:
- Absorption correction using spherical harmonics
- Frame scaling
;
_oxdiff_exptl_absorpt_empirical_full_max 2.058
_oxdiff_exptl_absorpt_empirical_full_min 0.321

loop_
_space_group_symop_operation_xyz
'x, y, z'
'-x, y+1/2, -z+1/2'
'-x, -y, -z'
'x, -y-1/2, z-1/2'

loop_
_atom_site_label
_atom_site_type_symbol
_atom_site_fract_x
_atom_site_fract_y
_atom_site_fract_z
_atom_site_U_iso_or_equiv
_atom_site_adp_type
_atom_site_occupancy
_atom_site_site_symmetry_order
_atom_site_calc_flag
_atom_site_refinement_flags_posn
_atom_site_refinement_flags_adp
_atom_site_refinement_flags_occupancy
_atom_site_disorder_assembly
_atom_site_disorder_group
O1 O 0.24937(10) 0.50463(11) 0.59415(16) 0.0399(3) Uani 1 1 d . . . . .
O2 O 0.14800(9) 0.63574(10) 0.44931(16) 0.0372(3) Uani 1 1 d . . . . .
O3 O 0.17803(10) 0.70603(11) 0.60072(18) 0.0433(4) Uani 1 1 d . . . . .
H3 H 0.2158 0.7561 0.5754 0.065 Uiso 1 1 calc GR . . . .
O4 O 0.31301(13) 0.63527(12) 0.23226(18) 0.0533(4) Uani 1 1 d . . . . .
O5 O 0.33120(13) 0.52928(12) 0.00001(17) 0.0532(4) Uani 1 1 d . . . . .
O6 O 0.29058(14) 0.62989(13) -0.09421(19) 0.0606(5) Uani 1 1 d . . . . .
H6 H 0.2740 0.6137 -0.1971 0.091 Uiso 1 1 calc GR . . . .
C1 C 0.18985(12) 0.53142(14) 0.4715(2) 0.0307(4) Uani 1 1 d . . . . .
C2 C 0.14688(12) 0.45466(14) 0.3280(2) 0.0312(4) Uani 1 1 d . . . . .
C3 C 0.20397(12) 0.36892(14) 0.2644(2) 0.0312(4) Uani 1 1 d . . . . .
C4 C 0.15563(15) 0.28974(17) 0.1483(3) 0.0410(4) Uani 1 1 d . . . . .
H4 H 0.1919 0.2301 0.1089 0.049 Uiso 1 1 calc R . . . .
C5 C 0.05415(15) 0.29869(19) 0.0908(3) 0.0474(5) Uani 1 1 d . . . . .
H5 H 0.0233 0.2458 0.0119 0.057 Uiso 1 1 calc R . . . .
C6 C -0.00089(14) 0.38530(19) 0.1499(3) 0.0474(5) Uani 1 1 d . . . . .
H6A H -0.0687 0.3913 0.1102 0.057 Uiso 1 1 calc R . . . .
C7 C 0.04458(13) 0.46356(17) 0.2684(2) 0.0394(4) Uani 1 1 d . . . . .
H7 H 0.0073 0.5220 0.3086 0.047 Uiso 1 1 calc R . . . .
C8 C 0.31473(12) 0.35934(14) 0.3099(2) 0.0308(4) Uani 1 1 d . . . . .
C9 C 0.37854(12) 0.44501(14) 0.2663(2) 0.0298(4) Uani 1 1 d . . . . .
C10 C 0.48160(13) 0.43509(17) 0.3065(2) 0.0389(4) Uani 1 1 d . . . . .
H10 H 0.5232 0.4932 0.2781 0.047 Uiso 1 1 calc R . . . .
C11 C 0.52161(14) 0.33815(18) 0.3890(3) 0.0448(5) Uani 1 1 d . . . . .
H11 H 0.5903 0.3318 0.4189 0.054 Uiso 1 1 calc R . . . .
C12 C 0.46010(15) 0.25106(18) 0.4269(2) 0.0447(5) Uani 1 1 d . . . . .
H12 H 0.4876 0.1852 0.4799 0.054 Uiso 1 1 calc R . . . .
C13 C 0.35733(14) 0.26066(16) 0.3866(2) 0.0406(4) Uani 1 1 d . . . . .
H13 H 0.3165 0.2007 0.4111 0.049 Uiso 1 1 calc R . . . .
C14 C 0.33680(12) 0.54841(14) 0.1711(2) 0.0291(4) Uani 1 1 d . . . . .

loop_
_atom_site_aniso_label
_atom_site_aniso_U_11
_atom_site_aniso_U_22
_atom_site_aniso_U_33
_atom_site_aniso_U_23
_atom_site_aniso_U_13
_atom_site_aniso_U_12
O1 0.0457(7) 0.0378(7) 0.0323(7) -0.0023(5) -0.0092(5) 0.0084(5)
O2 0.0391(7) 0.0306(7) 0.0382(7) -0.0047(5) -0.0089(5) 0.0039(5)
O3 0.0485(8) 0.0331(7) 0.0448(8) -0.0103(5) -0.0063(6) -0.0026(5)
O4 0.0852(11) 0.0368(8) 0.0370(8) 0.0024(6) 0.0047(7) 0.0188(7)
O5 0.0861(11) 0.0380(8) 0.0308(7) -0.0008(5) -0.0092(7) 0.0224(7)
O6 0.0990(13) 0.0448(9) 0.0322(7) 0.0044(6) -0.0120(8) 0.0249(8)
C1 0.0283(8) 0.0313(9) 0.0321(8) 0.0008(6) 0.0024(6) 0.0006(6)
C2 0.0309(8) 0.0318(9) 0.0294(8) 0.0017(6) -0.0014(6) -0.0042(6)
C3 0.0344(9) 0.0294(8) 0.0293(8) 0.0025(6) 0.0025(6) -0.0048(6)
C4 0.0434(10) 0.0393(10) 0.0409(10) -0.0081(8) 0.0081(8) -0.0105(8)
C5 0.0458(11) 0.0532(12) 0.0424(11) -0.0118(9) 0.0032(8) -0.0189(9)
C6 0.0340(9) 0.0598(13) 0.0459(11) -0.0042(9) -0.0042(8) -0.0133(9)
C7 0.0311(9) 0.0453(10) 0.0400(10) -0.0014(8) -0.0021(7) 0.0002(7)
C8 0.0353(9) 0.0302(8) 0.0264(8) -0.0001(6) 0.0024(6) 0.0019(6)
C9 0.0317(8) 0.0279(8) 0.0284(8) -0.0020(6) -0.0010(6) 0.0023(6)
C10 0.0322(9) 0.0397(10) 0.0432(10) -0.0033(8) -0.0012(7) 0.0007(7)
C11 0.0356(9) 0.0541(12) 0.0418(10) -0.0027(9) -0.0059(8) 0.0142(8)
C12 0.0503(11) 0.0459(11) 0.0374(10) 0.0085(8) 0.0044(8) 0.0187(9)
C13 0.0477(10) 0.0352(10) 0.0400(10) 0.0081(8) 0.0103(8) 0.0071(8)
C14 0.0267(8) 0.0282(8) 0.0313(8) 0.0001(6) 0.0004(6) -0.0032(6)

loop_
_atom_type_symbol
_atom_type_description
_atom_type_scat_dispersion_real
_atom_type_scat_dispersion_imag
_atom_type_scat_source
C C 0.0181 0.0091 'International Tables Vol C Tables 4.2.6.8 and 6.1.1.4'
H H 0.0000 0.0000 'International Tables Vol C Tables 4.2.6.8 and 6.1.1.4'
O O 0.0492 0.0322 'International Tables Vol C Tables 4.2.6.8 and 6.1.1.4'

loop_
_geom_angle_atom_site_label_1
_geom_angle_atom_site_label_2
_geom_angle_atom_site_label_3
_geom_angle
_geom_angle_site_symmetry_1
_geom_angle_site_symmetry_3
_geom_angle_publ_flag
C1 O2 O3 110.32(12) . . ?
C14 O5 O6 109.09(13) . . ?
O1 C1 O2 124.28(16) . . ?
O1 C1 C2 125.76(16) . . ?
O2 C1 C2 109.88(14) . . ?
C3 C2 C1 121.38(15) . . ?
C3 C2 C7 120.29(16) . . ?
C7 C2 C1 118.07(15) . . ?
C2 C3 C8 123.59(14) . . ?
C4 C3 C2 118.32(16) . . ?
C4 C3 C8 118.06(15) . . ?
C5 C4 C3 120.97(18) . . ?
C6 C5 C4 120.31(17) . . ?
C5 C6 C7 120.01(17) . . ?
C6 C7 C2 120.01(18) . . ?
C9 C8 C3 121.32(14) . . ?
C13 C8 C3 120.49(15) . . ?
C13 C8 C9 118.04(15) . . ?
C8 C9 C14 120.09(14) . . ?
C10 C9 C8 121.19(16) . . ?
C10 C9 C14 118.71(15) . . ?
C11 C10 C9 119.46(17) . . ?
C12 C11 C10 120.14(17) . . ?
C11 C12 C13 120.49(17) . . ?
C12 C13 C8 120.58(17) . . ?
O4 C14 O5 123.85(16) . . ?
O4 C14 C9 127.48(15) . . ?
O5 C14 C9 108.66(14) . . ?

loop_
_geom_bond_atom_site_label_1
_geom_bond_atom_site_label_2
_geom_bond_distance
_geom_bond_site_symmetry_2
_geom_bond_publ_flag
O1 C1 1.202(2) . ?
O2 O3 1.4470(17) . ?
O2 C1 1.352(2) . ?
O4 C14 1.188(2) . ?
O5 O6 1.4583(18) . ?
O5 C14 1.335(2) . ?
C1 C2 1.488(2) . ?
C2 C3 1.398(2) . ?
C2 C7 1.403(2) . ?
C3 C4 1.395(2) . ?
C3 C8 1.497(2) . ?
C4 C5 1.389(3) . ?
C5 C6 1.375(3) . ?
C6 C7 1.384(3) . ?
C8 C9 1.396(2) . ?
C8 C13 1.393(2) . ?
C9 C10 1.392(2) . ?
C9 C14 1.493(2) . ?
C10 C11 1.381(3) . ?
C11 C12 1.375(3) . ?
C12 C13 1.388(3) . ?
